data_7008992
loop_
_publ_author_name
'Corcoran, Christopher'
'Fawcett, John'
'Friedrichs, Steffi'
'Holloway, John H.'
'Hope, Eric G.'
'Russell, David R.'
'Saunders, Graham C.'
'Stuart, Alison M.'

_publ_section_title
;
 Structural and electronic impact of fluorine in the ortho positions of
 triphenylphosphine and 1,2-bis(diphenylphosphino)ethane; a comparison
 of 2,6-difluorophenyl- with pentafluorophenyl-phosphines
;
_journal_issue 2
_journal_name_full 'Journal of the Chemical Society, Dalton Transactions'
_journal_page_first 161
_journal_paper_doi 10.1039/a907759f
_journal_year 2000
_chemical_formula_sum 'C24 H26 Cl2 F4 P2 Pt'
_chemical_formula_weight 718.38
_chemical_name_systematic
; 
 ? 
;
_space_group_IT_number 14
_symmetry_cell_setting monoclinic
_symmetry_space_group_name_Hall '-P 2ybc'
_symmetry_space_group_name_H-M 'P 1 21/c 1'
_atom_sites_solution_hydrogens geom
_atom_sites_solution_primary direct
_atom_sites_solution_secondary difmap
_audit_creation_method SHELXL
_cell_angle_alpha 90.00
_cell_angle_beta 103.58(4)
_cell_angle_gamma 90.00
_cell_formula_units_Z 4
_cell_length_a 13.152(10)
_cell_length_b 10.867(4)
_cell_length_c 19.251(4)
_cell_measurement_reflns_used 27
_cell_measurement_temperature 190(2)
_cell_measurement_theta_max 12.46
_cell_measurement_theta_min 4.93
_cell_volume 2674(2)
_computing_cell_refinement 'XSCANS (Fait, 1991)'
_computing_data_collection 'XSCANS (Fait, 1991)'
_computing_data_reduction 'XSCANS (Fait, 1991)'
_computing_molecular_graphics 'SHELXTL/PC ver5.0(Sheldrick, 1996)'
_computing_publication_material 'SHELXTL/PC ver5.0(Sheldrick, 1996)'
_computing_structure_refinement 'SHELXTL/PC ver5.0(Sheldrick, 1996)'
_computing_structure_solution 'SHELXTL/PC ver5.0(Sheldrick, 1996)'
_diffrn_ambient_temperature 190(2)
_diffrn_measurement_device 'Siemens P4 diffractometer'
_diffrn_measurement_method 'omega scans'
_diffrn_radiation_monochromator graphite
_diffrn_radiation_source 'fine-focus sealed tube'
_diffrn_radiation_type MoK\a
_diffrn_radiation_wavelength 0.71073
_diffrn_reflns_av_R_equivalents 0.0644
_diffrn_reflns_av_sigmaI/netI 0.0706
_diffrn_reflns_limit_h_max 16
_diffrn_reflns_limit_h_min 0
_diffrn_reflns_limit_k_max 13
_diffrn_reflns_limit_k_min -1
_diffrn_reflns_limit_l_max 23
_diffrn_reflns_limit_l_min -23
_diffrn_reflns_number 6316
_diffrn_reflns_theta_max 26.49
_diffrn_reflns_theta_min 2.53
_diffrn_standards_decay_% <1
_diffrn_standards_interval_count 1000
_diffrn_standards_number 3
_exptl_absorpt_coefficient_mu 5.605
_exptl_absorpt_correction_T_max 0.382
_exptl_absorpt_correction_T_min 0.238
_exptl_absorpt_correction_type 'psi-scans (XEMP; SHELXTL/PC)'
_exptl_crystal_colour yellow
_exptl_crystal_density_diffrn 1.784
_exptl_crystal_density_method 'not measured'
_exptl_crystal_description block
_exptl_crystal_F_000 1392
_exptl_crystal_size_max 0.48
_exptl_crystal_size_mid 0.40
_exptl_crystal_size_min 0.20
_refine_diff_density_max 3.355
_refine_diff_density_min -5.193
_refine_diff_density_rms 0.300
_refine_ls_extinction_method none
_refine_ls_goodness_of_fit_all 1.027
_refine_ls_goodness_of_fit_obs 1.054
_refine_ls_hydrogen_treatment constr
_refine_ls_matrix_type full
_refine_ls_number_parameters 316
_refine_ls_number_reflns 5500
_refine_ls_number_restraints 0
_refine_ls_restrained_S_all 1.027
_refine_ls_restrained_S_obs 1.054
_refine_ls_R_factor_all 0.0942
_refine_ls_R_factor_obs 0.0653
_refine_ls_shift/esd_max -0.003
_refine_ls_shift/esd_mean 0.001
_refine_ls_structure_factor_coef Fsqd
_refine_ls_weighting_details 'w=1/[\s^2^(Fo^2^)+(0.1263P)^2^+3.9476P] where P=(Fo^2^+2Fc^2^)/3'
_refine_ls_weighting_scheme calc
_refine_ls_wR_factor_all 0.1918
_refine_ls_wR_factor_obs 0.1674
_reflns_number_observed 4029
_reflns_number_total 5500
_reflns_observed_criterion >2sigma(I)
_cod_data_source_file a907759f.txt
_cod_data_source_block 9834
_cod_depositor_comments
;
The following automatic conversions were performed:

'_refine_ls_weighting_scheme' value 'calc
w=1/[\s^2^(Fo^2^)+(0.1263P)^2^+3.9476P] where P=(Fo^2^+2Fc^2^)/3' was
changed to 'calc'. New tag '_refine_ls_weighting_details' was
created. The value of the new tag was set to
'w=1/[\s^2^(Fo^2^)+(0.1263P)^2^+3.9476P] where P=(Fo^2^+2Fc^2^)/3'.

Automatic conversion script
Id: cif_fix_values 3143 2015-03-26 13:38:13Z robertas 
;
_cod_original_cell_volume 2674.4(23)
_cod_original_sg_symbol_H-M P2(1)/c
_cod_database_code 7008992

loop_
_symmetry_equiv_pos_as_xyz
'x, y, z'
'-x, y+1/2, -z+1/2'
'-x, -y, -z'
'x, -y-1/2, z-1/2'

loop_
_atom_site_aniso_label
_atom_site_aniso_U_11
_atom_site_aniso_U_22
_atom_site_aniso_U_33
_atom_site_aniso_U_23
_atom_site_aniso_U_13
_atom_site_aniso_U_12
Pt1 0.0145(2) 0.0267(3) 0.0202(2) 0.0013(2) 0.0088(2) 0.0022(2)
Cl1 0.0281(14) 0.0301(15) 0.041(2) -0.0022(13) 0.0210(13) 0.0052(13)
Cl2 0.0321(15) 0.038(2) 0.0321(14) 0.0000(13) 0.0188(12) 0.0081(14)
P1 0.027(2) 0.028(2) 0.033(2) 0.0072(13) 0.0166(13) 0.0014(14)
P2 0.0122(12) 0.0257(14) 0.0191(13) 0.0007(11) 0.0056(10) 0.0026(12)
F12 0.020(5) 0.066(8) 0.014(4) 0.011(5) 0.002(4) -0.003(5)
F16 0.022(5) 0.048(7) 0.021(5) 0.010(5) 0.005(4) 0.002(5)
F22 0.021(5) 0.036(6) 0.031(5) 0.016(5) 0.000(4) 0.014(5)
F26 0.020(5) 0.045(6) 0.018(4) 0.002(5) -0.003(4) 0.001(5)
F32 0.036(6) 0.048(7) 0.047(7) -0.008(6) 0.009(6) 0.017(6)
F36 0.042(7) 0.061(9) 0.047(7) -0.010(6) 0.003(6) 0.003(7)
C12 0.023(6) 0.053(8) 0.025(6) 0.004(6) 0.013(5) 0.002(6)
C16 0.022(6) 0.028(6) 0.024(6) 0.003(5) 0.011(5) -0.004(5)
C22 0.023(6) 0.033(7) 0.039(7) 0.002(6) 0.006(5) -0.004(6)
C26 0.018(5) 0.050(8) 0.026(6) -0.005(6) 0.013(5) 0.004(6)
C32 0.021(6) 0.034(6) 0.030(6) -0.001(5) 0.003(5) 0.003(5)
C36 0.026(6) 0.038(7) 0.028(6) 0.004(5) 0.007(5) 0.013(6)
C1 0.077(12) 0.023(7) 0.127(16) -0.008(9) 0.073(12) -0.010(8)
C2 0.103(17) 0.058(12) 0.116(17) 0.025(11) 0.072(15) -0.016(12)
C3 0.031(7) 0.033(7) 0.039(7) 0.001(6) 0.016(6) -0.006(6)
C4 0.047(9) 0.100(14) 0.023(6) -0.014(8) -0.002(6) -0.020(9)
C5 0.026(6) 0.066(10) 0.024(6) 0.015(6) 0.010(5) -0.006(7)
C6 0.030(9) 0.178(27) 0.066(12) 0.026(14) 0.011(9) 0.004(12)
C11 0.024(6) 0.025(6) 0.022(5) 0.010(5) 0.009(4) 0.008(5)
C13 0.035(7) 0.065(10) 0.024(6) 0.005(6) 0.015(5) 0.006(7)
C14 0.037(7) 0.061(9) 0.033(7) -0.002(6) 0.032(6) 0.000(7)
C15 0.026(6) 0.027(6) 0.046(7) -0.006(6) 0.020(6) -0.007(5)
C21 0.012(5) 0.034(6) 0.031(6) 0.000(5) 0.007(4) 0.000(5)
C23 0.032(7) 0.037(8) 0.069(10) 0.017(7) 0.012(7) -0.002(6)
C24 0.028(7) 0.051(10) 0.064(10) -0.029(8) 0.017(7) -0.012(7)
C25 0.026(6) 0.049(9) 0.034(7) -0.017(6) 0.006(5) 0.004(6)
C31 0.020(5) 0.037(6) 0.016(5) 0.006(5) 0.009(4) 0.000(5)
C33 0.018(6) 0.049(8) 0.050(8) 0.008(7) 0.018(6) 0.018(6)
C34 0.011(5) 0.057(9) 0.050(8) 0.017(7) 0.004(5) 0.003(6)
C35 0.019(6) 0.070(10) 0.025(6) 0.010(6) 0.002(5) -0.012(7)

loop_
_atom_site_label
_atom_site_type_symbol
_atom_site_fract_x
_atom_site_fract_y
_atom_site_fract_z
_atom_site_U_iso_or_equiv
_atom_site_thermal_displace_type
_atom_site_occupancy
_atom_site_calc_flag
_atom_site_refinement_flags
_atom_site_disorder_group
Pt1 Pt 0.23616(3) 0.57352(4) 0.18100(2) 0.0197(2) Uani 1 d . .
Cl1 Cl 0.3126(2) 0.4321(3) 0.1196(2) 0.0311(7) Uani 1 d . .
Cl2 Cl 0.1558(2) 0.7139(3) 0.2409(2) 0.0323(7) Uani 1 d . .
P1 P 0.1890(3) 0.4267(3) 0.2530(2) 0.0279(7) Uani 1 d . .
P2 P 0.2533(2) 0.7340(3) 0.10504(14) 0.0187(6) Uani 1 d . .
F12 F 0.1866(7) 0.7679(11) -0.0632(5) 0.034(3) Uani 0.67 d P 1
F16 F 0.4729(8) 0.6667(10) 0.1262(5) 0.030(2) Uani 0.67 d P 1
F22 F 0.2630(8) 0.9761(10) 0.0297(5) 0.030(2) Uani 0.67 d P 1
F26 F 0.3913(7) 0.7873(10) 0.2545(5) 0.029(2) Uani 0.67 d P 1
F32 F 0.1134(9) 0.9664(12) 0.1222(6) 0.044(3) Uani 0.67 d P 1
F36 F 0.1023(10) 0.5851(12) 0.0060(7) 0.051(3) Uani 0.67 d P 1
C12 C 0.2839(9) 0.7210(13) -0.0389(6) 0.032(3) Uani 1 d . 2
H12 H 0.2141(9) 0.7431(13) -0.0553(6) 0.039 Uiso 0.33 calc PR 2
C16 C 0.4281(9) 0.6763(11) 0.0547(6) 0.024(2) Uani 1 d . 2
H16 H 0.4579(9) 0.6671(11) 0.1032(6) 0.029 Uiso 0.33 calc PR 2
C22 C 0.3181(10) 0.9779(12) 0.0985(7) 0.032(3) Uani 1 d . 2
H22 H 0.2829(10) 0.9737(12) 0.0506(7) 0.039 Uiso 0.33 calc PR 2
C26 C 0.3761(9) 0.8871(13) 0.2119(6) 0.030(3) Uani 1 d . 2
H26 H 0.3788(9) 0.8199(13) 0.2422(6) 0.036 Uiso 0.33 calc PR 2
C32 C 0.0685(9) 0.8774(12) 0.0794(6) 0.029(3) Uani 1 d . 2
H32 H 0.1076(9) 0.9381(12) 0.1077(6) 0.035 Uiso 0.33 calc PR 2
C36 C 0.0551(9) 0.6867(12) 0.0227(6) 0.031(3) Uani 1 d . 2
H36 H 0.0868(9) 0.6142(12) 0.0131(6) 0.037 Uiso 0.33 calc PR 2
C1 C 0.2138(15) 0.2703(13) 0.2301(11) 0.068(6) Uani 1 d . .
H1A H 0.1732(15) 0.2540(13) 0.1821(11) 0.081 Uiso 1 calc R .
H1B H 0.2871(15) 0.2633(13) 0.2294(11) 0.081 Uiso 1 calc R .
C2 C 0.1888(18) 0.1710(17) 0.2795(12) 0.085(7) Uani 1 d . .
H2A H 0.2046(18) 0.0916(17) 0.2628(12) 0.127 Uiso 1 calc R .
H2B H 0.1159(18) 0.1747(17) 0.2796(12) 0.127 Uiso 1 calc R .
H2C H 0.2302(18) 0.1840(17) 0.3271(12) 0.127 Uiso 1 calc R .
C3 C 0.0496(10) 0.4281(12) 0.2459(7) 0.033(3) Uani 1 d . .
H3A H 0.0322(10) 0.3595(12) 0.2732(7) 0.040 Uiso 1 calc R .
H3B H 0.0319(10) 0.5031(12) 0.2677(7) 0.040 Uiso 1 calc R .
C4 C -0.0174(13) 0.4202(17) 0.1709(7) 0.058(5) Uani 1 d . .
H4A H -0.0899(13) 0.4216(17) 0.1722(7) 0.087 Uiso 1 calc R .
H4B H -0.0023(13) 0.3451(17) 0.1491(7) 0.087 Uiso 1 calc R .
H4C H -0.0026(13) 0.4890(17) 0.1436(7) 0.087 Uiso 1 calc R .
C5 C 0.2477(10) 0.4506(15) 0.3473(6) 0.038(3) Uani 1 d . .
H5A H 0.2280(10) 0.5315(15) 0.3610(6) 0.046 Uiso 1 calc R .
H5B H 0.2195(10) 0.3902(15) 0.3749(6) 0.046 Uiso 1 calc R .
C6 C 0.3666(14) 0.4407(24) 0.3663(11) 0.092(9) Uani 1 d . .
H6A H 0.3926(14) 0.4541(24) 0.4166(11) 0.138 Uiso 1 calc R .
H6B H 0.3953(14) 0.5015(24) 0.3401(11) 0.138 Uiso 1 calc R .
H6C H 0.3868(14) 0.3602(24) 0.3540(11) 0.138 Uiso 1 calc R .
C11 C 0.3232(9) 0.7095(11) 0.0343(6) 0.023(2) Uani 1 d . .
C13 C 0.3417(11) 0.7016(15) -0.0882(7) 0.040(3) Uani 1 d . .
H13 H 0.3116(11) 0.7097(15) -0.1368(7) 0.048 Uiso 1 calc R 2
C14 C 0.4462(11) 0.6697(14) -0.0646(7) 0.040(3) Uani 1 d . .
H14 H 0.4872(11) 0.6571(14) -0.0972(7) 0.048 Uiso 1 calc R .
C15 C 0.4894(10) 0.6566(11) 0.0087(7) 0.031(3) Uani 1 d . .
H15 H 0.5593(10) 0.6346(11) 0.0253(7) 0.038 Uiso 1 calc R 2
C21 C 0.3193(8) 0.8757(12) 0.1422(6) 0.025(2) Uani 1 d . .
C23 C 0.3684(11) 1.0854(13) 0.1249(9) 0.046(4) Uani 1 d . .
H23 H 0.3660(11) 1.1537(13) 0.0955(9) 0.055 Uiso 1 calc R 2
C24 C 0.4222(11) 1.0899(14) 0.1954(9) 0.047(4) Uani 1 d . .
H24 H 0.4551(11) 1.1626(14) 0.2138(9) 0.056 Uiso 1 calc R .
C25 C 0.4280(10) 0.9905(14) 0.2386(7) 0.036(3) Uani 1 d . .
H25 H 0.4669(10) 0.9933(14) 0.2856(7) 0.044 Uiso 1 calc R 2
C31 C 0.1175(8) 0.7751(12) 0.0637(5) 0.023(2) Uani 1 d . .
C33 C -0.0413(10) 0.8946(14) 0.0536(7) 0.037(3) Uani 1 d . .
H33 H -0.0734(10) 0.9658(14) 0.0647(7) 0.045 Uiso 1 calc R 2
C34 C -0.0988(9) 0.8048(14) 0.0122(7) 0.040(3) Uani 1 d . .
H34 H -0.1706(9) 0.8148(14) -0.0044(7) 0.048 Uiso 1 calc R .
C35 C -0.0511(9) 0.6995(15) -0.0050(6) 0.039(3) Uani 1 d . .
H35 H -0.0893(9) 0.6393(15) -0.0342(6) 0.046 Uiso 1 calc R 2

loop_
_atom_type_symbol
_atom_type_description
_atom_type_scat_dispersion_real
_atom_type_scat_dispersion_imag
_atom_type_scat_source
C C 0.0033 0.0016 'International Tables Vol C Tables 4.2.6.8 and 6.1.1.4'
H H 0.0000 0.0000 'International Tables Vol C Tables 4.2.6.8 and 6.1.1.4'
F F 0.0171 0.0103 'International Tables Vol C Tables 4.2.6.8 and 6.1.1.4'
P P 0.1023 0.0942 'International Tables Vol C Tables 4.2.6.8 and 6.1.1.4'
Cl Cl 0.1484 0.1585 'International Tables Vol C Tables 4.2.6.8 and 6.1.1.4'
Pt Pt -1.7033 8.3905 'International Tables Vol C Tables 4.2.6.8 and 6.1.1.4'

loop_
_geom_angle_atom_site_label_1
_geom_angle_atom_site_label_2
_geom_angle_atom_site_label_3
_geom_angle
_geom_angle_site_symmetry_1
_geom_angle_site_symmetry_3
_geom_angle_publ_flag
P1 Pt1 Cl1 93.34(12) . . ?
P1 Pt1 Cl2 86.41(12) . . ?
Cl1 Pt1 Cl2 178.66(11) . . ?
P1 Pt1 P2 169.79(11) . . ?
Cl1 Pt1 P2 93.41(11) . . ?
Cl2 Pt1 P2 86.66(11) . . ?
C1 P1 C3 103.2(7) . . ?
C1 P1 C5 108.7(9) . . ?
C3 P1 C5 105.1(6) . . ?
C1 P1 Pt1 114.7(5) . . ?
C3 P1 Pt1 111.2(4) . . ?
C5 P1 Pt1 113.1(5) . . ?
C21 P2 C11 97.9(5) . . ?
C21 P2 C31 106.8(6) . . ?
C11 P2 C31 108.7(5) . . ?
C21 P2 Pt1 119.6(4) . . ?
C11 P2 Pt1 120.0(4) . . ?
C31 P2 Pt1 103.2(4) . . ?
F12 C12 C13 117.0(11) . . ?
F12 C12 C11 118.6(10) . . ?
C13 C12 C11 123.9(12) . . ?
C15 C16 F16 117.8(11) . . ?
C15 C16 C11 124.3(11) . . ?
F16 C16 C11 117.9(10) . . ?
F22 C22 C23 118.3(12) . . ?
F22 C22 C21 120.5(12) . . ?
C23 C22 C21 121.2(13) . . ?
F26 C26 C25 116.7(12) . . ?
F26 C26 C21 119.3(12) . . ?
C25 C26 C21 123.6(13) . . ?
F32 C32 C31 125.2(12) . . ?
F32 C32 C33 113.0(12) . . ?
C31 C32 C33 121.7(12) . . ?
F36 C36 C35 118.3(13) . . ?
F36 C36 C31 117.6(11) . . ?
C35 C36 C31 124.1(13) . . ?
C2 C1 P1 115.9(12) . . ?
C4 C3 P1 115.2(10) . . ?
C6 C5 P1 113.6(11) . . ?
C12 C11 C16 114.6(10) . . ?
C12 C11 P2 127.6(9) . . ?
C16 C11 P2 117.8(8) . . ?
C12 C13 C14 118.8(12) . . ?
C13 C14 C15 119.6(11) . . ?
C16 C15 C14 118.8(12) . . ?
C26 C21 C22 116.3(12) . . ?
C26 C21 P2 123.7(10) . . ?
C22 C21 P2 120.0(9) . . ?
C24 C23 C22 119.0(13) . . ?
C25 C24 C23 121.2(13) . . ?
C24 C25 C26 118.7(13) . . ?
C32 C31 C36 116.6(11) . . ?
C32 C31 P2 124.7(9) . . ?
C36 C31 P2 117.7(9) . . ?
C34 C33 C32 119.0(12) . . ?
C33 C34 C35 120.6(11) . . ?
C36 C35 C34 117.8(13) . . ?

loop_
_geom_bond_atom_site_label_1
_geom_bond_atom_site_label_2
_geom_bond_distance
_geom_bond_site_symmetry_2
_geom_bond_publ_flag
Pt1 P1 2.293(3) . ?
Pt1 Cl1 2.308(3) . ?
Pt1 Cl2 2.312(3) . ?
Pt1 P2 2.320(3) . ?
P1 C1 1.805(15) . ?
P1 C3 1.807(13) . ?
P1 C5 1.816(13) . ?
P2 C21 1.829(13) . ?
P2 C11 1.832(11) . ?
P2 C31 1.832(11) . ?
F12 C12 1.36(2) . ?
F16 C16 1.369(14) . ?
F22 C22 1.35(2) . ?
F26 C26 1.35(2) . ?
F32 C32 1.32(2) . ?
F36 C36 1.34(2) . ?
C12 C13 1.36(2) . ?
C12 C11 1.39(2) . ?
C16 C15 1.35(2) . ?
C16 C11 1.39(2) . ?
C22 C23 1.38(2) . ?
C22 C21 1.39(2) . ?
C26 C25 1.35(2) . ?
C26 C21 1.38(2) . ?
C32 C31 1.35(2) . ?
C32 C33 1.43(2) . ?
C36 C35 1.38(2) . ?
C36 C31 1.38(2) . ?
C1 C2 1.52(2) . ?
C3 C4 1.51(2) . ?
C5 C6 1.52(2) . ?
C13 C14 1.39(2) . ?
C14 C15 1.40(2) . ?
C23 C24 1.38(2) . ?
C24 C25 1.35(2) . ?
C33 C34 1.37(2) . ?
C34 C35 1.38(2) . ?
